data_7109859
loop_
_publ_author_name
'Sankaranarayana Pillai Sarish'
'Dirk Schaffner'
'Yu Sun'
'Werner R. Thiel'

_publ_section_title
;
 Evidence for the formation of a metal alkyl intermediate in the zinc
 mediated intramolecular hydroamination
;
_journal_name_full Chem.Commun.
_journal_page_first 9672
_journal_paper_doi 10.1039/c3cc45491f
_journal_volume 49
_journal_year 2013
_chemical_formula_sum 'C31 H47 N3 Zn'
_chemical_formula_weight 527.09
_chemical_name_systematic
;
 ?
;
_space_group_IT_number 14
_symmetry_cell_setting monoclinic
_symmetry_space_group_name_Hall '-P 2ybc'
_symmetry_space_group_name_H-M 'P 1 21/c 1'
_atom_sites_solution_hydrogens geom
_atom_sites_solution_primary direct
_atom_sites_solution_secondary difmap
_audit_creation_method SHELXL-97
_cell_angle_alpha 90.00
_cell_angle_beta 93.737(2)
_cell_angle_gamma 90.00
_cell_formula_units_Z 4
_cell_length_a 15.3901(3)
_cell_length_b 9.7161(2)
_cell_length_c 20.5004(4)
_cell_measurement_reflns_used 6264
_cell_measurement_temperature 150(2)
_cell_measurement_theta_max 62.5450
_cell_measurement_theta_min 4.2830
_cell_volume 3058.94(11)
_computing_cell_refinement 'CrysAlis RED, Oxford Diffraction Ltd.'
_computing_data_collection 'CrysAlis CCD, Oxford Diffraction Ltd.'
_computing_data_reduction 'CrysAlis RED, Oxford Diffraction Ltd.'
_computing_structure_refinement 'SHELXL-97 (Sheldrick, 2008)'
_computing_structure_solution 'SHELXS-97 (Sheldrick, 2008)'
_diffrn_ambient_temperature 150(2)
_diffrn_detector_area_resol_mean 16.1399
_diffrn_measured_fraction_theta_full 0.997
_diffrn_measured_fraction_theta_max 0.997
_diffrn_measurement_device_type 'Xcalibur, Sapphire3, Gemini ultra'
_diffrn_measurement_method '\w scans'
_diffrn_radiation_monochromator mirror
_diffrn_radiation_source 'Enhance Ultra (Cu) X-ray Source'
_diffrn_radiation_type CuK\a
_diffrn_radiation_wavelength 1.54184
_diffrn_reflns_av_R_equivalents 0.0149
_diffrn_reflns_av_sigmaI/netI 0.0165
_diffrn_reflns_limit_h_max 15
_diffrn_reflns_limit_h_min -17
_diffrn_reflns_limit_k_max 6
_diffrn_reflns_limit_k_min -11
_diffrn_reflns_limit_l_max 23
_diffrn_reflns_limit_l_min -23
_diffrn_reflns_number 11229
_diffrn_reflns_theta_full 62.63
_diffrn_reflns_theta_max 62.63
_diffrn_reflns_theta_min 4.32
_exptl_absorpt_coefficient_mu 1.259
_exptl_absorpt_correction_T_max 1.00000
_exptl_absorpt_correction_T_min 0.96635
_exptl_absorpt_correction_type multi-scan
_exptl_absorpt_process_details
;
CrysAlisPro, Agilent Technologies,
Version 1.171.36.24 (release 03-12-2012 CrysAlis171 .NET)
(compiled Dec  3 2012,18:21:49)
Empirical absorption correction using spherical harmonics,
 implemented in SCALE3 ABSPACK scaling algorithm.
;
_exptl_crystal_colour colorless
_exptl_crystal_density_diffrn 1.145
_exptl_crystal_density_method 'not measured'
_exptl_crystal_description 'transparent prism'
_exptl_crystal_F_000 1136
_exptl_crystal_size_max 0.19
_exptl_crystal_size_mid 0.14
_exptl_crystal_size_min 0.09
_refine_diff_density_max 0.342
_refine_diff_density_min -0.195
_refine_diff_density_rms 0.044
_refine_ls_extinction_method none
_refine_ls_goodness_of_fit_ref 1.052
_refine_ls_hydrogen_treatment constr
_refine_ls_matrix_type full
_refine_ls_number_parameters 328
_refine_ls_number_reflns 4883
_refine_ls_number_restraints 0
_refine_ls_restrained_S_all 1.052
_refine_ls_R_factor_all 0.0330
_refine_ls_R_factor_gt 0.0306
_refine_ls_shift/su_max 0.003
_refine_ls_shift/su_mean 0.000
_refine_ls_structure_factor_coef Fsqd
_refine_ls_weighting_details 'calc w=1/[\s^2^(Fo^2^)+(0.0503P)^2^+0.9955P] where P=(Fo^2^+2Fc^2^)/3'
_refine_ls_weighting_scheme calc
_refine_ls_wR_factor_gt 0.0873
_refine_ls_wR_factor_ref 0.0898
_reflns_number_gt 4468
_reflns_number_total 4883
_reflns_threshold_expression >2\s(I)
_cod_data_source_file c3cc45491f.txt
_cod_data_source_block 1330o
_cod_original_sg_symbol_H-M 'P 21/c'
_cod_database_code 7109859

loop_
_symmetry_equiv_pos_as_xyz
'x, y, z'
'-x, y+1/2, -z+1/2'
'-x, -y, -z'
'x, -y-1/2, z-1/2'

loop_
_atom_site_label
_atom_site_type_symbol
_atom_site_fract_x
_atom_site_fract_y
_atom_site_fract_z
_atom_site_U_iso_or_equiv
_atom_site_adp_type
_atom_site_occupancy
_atom_site_symmetry_multiplicity
_atom_site_calc_flag
_atom_site_refinement_flags
C1 C 0.26484(10) 0.25643(16) 0.69067(7) 0.0261(3) Uani 1 1 d .
C2 C 0.23705(10) 0.19683(17) 0.74804(7) 0.0298(4) Uani 1 1 d .
H2 H 0.2313 0.0995 0.7471 0.036 Uiso 1 1 calc R
C3 C 0.21652(10) 0.25987(16) 0.80645(8) 0.0276(3) Uani 1 1 d .
C4 C 0.18702(13) 0.16833(18) 0.86026(9) 0.0413(4) Uani 1 1 d .
H4A H 0.2303 0.1707 0.8975 0.062 Uiso 1 1 calc R
H4B H 0.1807 0.0737 0.8441 0.062 Uiso 1 1 calc R
H4C H 0.1309 0.2011 0.8741 0.062 Uiso 1 1 calc R
C5 C 0.27865(13) 0.16015(17) 0.63457(8) 0.0370(4) Uani 1 1 d .
H5A H 0.2305 0.1701 0.6012 0.056 Uiso 1 1 calc R
H5B H 0.2808 0.0651 0.6505 0.056 Uiso 1 1 calc R
H5C H 0.3336 0.1828 0.6155 0.056 Uiso 1 1 calc R
C6 C 0.28749(13) 0.79114(18) 0.69751(10) 0.0441(4) Uani 1 1 d .
H6A H 0.2344 0.8425 0.6842 0.066 Uiso 1 1 calc R
H6B H 0.3026 0.7304 0.6618 0.066 Uiso 1 1 calc R
H6C H 0.3353 0.8558 0.7077 0.066 Uiso 1 1 calc R
C7 C 0.24898(14) 0.79484(18) 0.80796(10) 0.0453(5) Uani 1 1 d .
H7A H 0.2944 0.8639 0.8177 0.068 Uiso 1 1 calc R
H7B H 0.2426 0.7372 0.8466 0.068 Uiso 1 1 calc R
H7C H 0.1936 0.8411 0.7960 0.068 Uiso 1 1 calc R
C8 C 0.29954(10) 0.44582(16) 0.62158(7) 0.0260(3) Uani 1 1 d .
C9 C 0.23260(12) 0.46651(16) 0.57257(8) 0.0298(4) Uani 1 1 d .
C10 C 0.25352(14) 0.53042(18) 0.51467(9) 0.0397(4) Uani 1 1 d .
H10 H 0.2091 0.5458 0.4811 0.048 Uiso 1 1 calc R
C11 C 0.33751(14) 0.5715(2) 0.50549(9) 0.0451(5) Uani 1 1 d .
H11 H 0.3508 0.6137 0.4655 0.054 Uiso 1 1 calc R
C12 C 0.40240(13) 0.5516(2) 0.55417(9) 0.0421(4) Uani 1 1 d .
H12 H 0.4602 0.5798 0.5471 0.050 Uiso 1 1 calc R
C13 C 0.38487(12) 0.49071(18) 0.61363(9) 0.0325(4) Uani 1 1 d .
C14 C 0.45608(12) 0.4724(2) 0.66794(10) 0.0439(5) Uani 1 1 d .
H14 H 0.4276 0.4746 0.7104 0.053 Uiso 1 1 calc R
C15 C 0.50016(15) 0.3334(2) 0.66310(14) 0.0706(7) Uani 1 1 d .
H15A H 0.4565 0.2603 0.6646 0.106 Uiso 1 1 calc R
H15B H 0.5437 0.3225 0.6998 0.106 Uiso 1 1 calc R
H15C H 0.5287 0.3279 0.6218 0.106 Uiso 1 1 calc R
C16 C 0.52433(16) 0.5866(3) 0.67006(14) 0.0718(7) Uani 1 1 d .
H16A H 0.5586 0.5799 0.6315 0.108 Uiso 1 1 calc R
H16B H 0.5630 0.5770 0.7097 0.108 Uiso 1 1 calc R
H16C H 0.4953 0.6764 0.6703 0.108 Uiso 1 1 calc R
C17 C 0.13927(11) 0.4291(2) 0.58401(8) 0.0357(4) Uani 1 1 d .
H17 H 0.1406 0.3624 0.6212 0.043 Uiso 1 1 calc R
C18 C 0.09018(13) 0.5575(2) 0.60471(11) 0.0523(5) Uani 1 1 d .
H18A H 0.1218 0.5998 0.6426 0.078 Uiso 1 1 calc R
H18B H 0.0316 0.5313 0.6163 0.078 Uiso 1 1 calc R
H18C H 0.0858 0.6234 0.5685 0.078 Uiso 1 1 calc R
C19 C 0.09159(13) 0.3594(2) 0.52494(10) 0.0501(5) Uani 1 1 d .
H19A H 0.0885 0.4229 0.4877 0.075 Uiso 1 1 calc R
H19B H 0.0325 0.3345 0.5358 0.075 Uiso 1 1 calc R
H19C H 0.1232 0.2762 0.5135 0.075 Uiso 1 1 calc R
C20 C 0.20348(11) 0.45178(16) 0.87935(8) 0.0278(3) Uani 1 1 d .
C21 C 0.12113(12) 0.50739(18) 0.88830(9) 0.0363(4) Uani 1 1 d .
C22 C 0.10939(14) 0.5749(2) 0.94740(10) 0.0489(5) Uani 1 1 d .
H22 H 0.0538 0.6117 0.9551 0.059 Uiso 1 1 calc R
C23 C 0.17648(15) 0.5892(2) 0.99461(9) 0.0491(5) Uani 1 1 d .
H23 H 0.1673 0.6377 1.0338 0.059 Uiso 1 1 calc R
C24 C 0.25678(15) 0.53335(18) 0.98519(9) 0.0418(5) Uani 1 1 d .
H24 H 0.3026 0.5431 1.0182 0.050 Uiso 1 1 calc R
C25 C 0.27197(12) 0.46248(16) 0.92779(8) 0.0311(4) Uani 1 1 d .
C26 C 0.36123(11) 0.40480(19) 0.91702(8) 0.0364(4) Uani 1 1 d .
H26 H 0.3542 0.3357 0.8809 0.044 Uiso 1 1 calc R
C27 C 0.40248(14) 0.3307(2) 0.97729(10) 0.0509(5) Uani 1 1 d .
H27A H 0.4107 0.3961 1.0136 0.076 Uiso 1 1 calc R
H27B H 0.4590 0.2925 0.9671 0.076 Uiso 1 1 calc R
H27C H 0.3641 0.2560 0.9897 0.076 Uiso 1 1 calc R
C28 C 0.42114(14) 0.5182(2) 0.89466(12) 0.0566(6) Uani 1 1 d .
H28A H 0.3951 0.5606 0.8546 0.085 Uiso 1 1 calc R
H28B H 0.4778 0.4787 0.8860 0.085 Uiso 1 1 calc R
H28C H 0.4289 0.5882 0.9290 0.085 Uiso 1 1 calc R
C29 C 0.04711(13) 0.4963(2) 0.83584(11) 0.0496(5) Uani 1 1 d .
H29 H 0.0662 0.4321 0.8014 0.060 Uiso 1 1 calc R
C30 C 0.02725(17) 0.6345(3) 0.80338(14) 0.0812(8) Uani 1 1 d .
H30A H 0.0085 0.6999 0.8360 0.122 Uiso 1 1 calc R
H30B H -0.0193 0.6231 0.7688 0.122 Uiso 1 1 calc R
H30C H 0.0797 0.6695 0.7844 0.122 Uiso 1 1 calc R
C31 C -0.03545(18) 0.4373(4) 0.86197(17) 0.0951(10) Uani 1 1 d .
H31A H -0.0222 0.3489 0.8834 0.143 Uiso 1 1 calc R
H31B H -0.0793 0.4235 0.8257 0.143 Uiso 1 1 calc R
H31C H -0.0580 0.5014 0.8936 0.143 Uiso 1 1 calc R
N1 N 0.27804(8) 0.39072(13) 0.68338(6) 0.0243(3) Uani 1 1 d .
N2 N 0.22139(8) 0.39466(13) 0.81706(6) 0.0248(3) Uani 1 1 d .
N3 N 0.27295(11) 0.71006(15) 0.75440(7) 0.0402(4) Uani 1 1 d .
Zn1 Zn 0.257960(13) 0.52237(2) 0.751805(9) 0.02457(10) Uani 1 1 d .

loop_
_atom_site_aniso_label
_atom_site_aniso_U_11
_atom_site_aniso_U_22
_atom_site_aniso_U_33
_atom_site_aniso_U_23
_atom_site_aniso_U_13
_atom_site_aniso_U_12
C1 0.0305(8) 0.0235(8) 0.0243(8) -0.0004(6) 0.0018(6) 0.0020(6)
C2 0.0411(9) 0.0180(8) 0.0306(9) -0.0001(6) 0.0029(7) -0.0003(6)
C3 0.0321(8) 0.0244(8) 0.0266(8) 0.0028(6) 0.0032(6) -0.0015(6)
C4 0.0655(12) 0.0265(9) 0.0335(9) 0.0021(7) 0.0154(8) -0.0064(8)
C5 0.0583(11) 0.0239(8) 0.0297(9) -0.0028(7) 0.0091(8) 0.0006(8)
C6 0.0544(12) 0.0261(9) 0.0520(11) 0.0065(8) 0.0050(9) -0.0021(8)
C7 0.0569(12) 0.0263(9) 0.0535(11) -0.0084(8) 0.0090(9) -0.0012(8)
C8 0.0340(8) 0.0197(7) 0.0247(8) -0.0004(6) 0.0060(6) 0.0012(6)
C9 0.0403(9) 0.0243(8) 0.0248(8) 0.0010(6) 0.0020(7) 0.0002(7)
C10 0.0567(12) 0.0342(10) 0.0280(9) 0.0046(7) 0.0006(8) 0.0005(8)
C11 0.0675(13) 0.0386(10) 0.0309(9) 0.0069(8) 0.0154(9) -0.0090(9)
C12 0.0475(11) 0.0389(10) 0.0417(10) -0.0018(8) 0.0180(8) -0.0101(8)
C13 0.0347(9) 0.0301(8) 0.0336(9) -0.0043(7) 0.0088(7) -0.0015(7)
C14 0.0296(9) 0.0598(13) 0.0426(11) -0.0016(9) 0.0060(8) -0.0010(8)
C15 0.0510(13) 0.0581(14) 0.100(2) 0.0110(13) -0.0176(13) 0.0030(11)
C16 0.0524(13) 0.0623(15) 0.098(2) -0.0080(14) -0.0165(13) -0.0091(12)
C17 0.0349(9) 0.0424(10) 0.0293(9) 0.0039(8) -0.0030(7) -0.0007(8)
C18 0.0402(11) 0.0647(13) 0.0514(12) -0.0089(11) -0.0022(9) 0.0088(10)
C19 0.0488(11) 0.0583(13) 0.0415(11) -0.0007(9) -0.0092(9) -0.0096(10)
C20 0.0374(9) 0.0207(7) 0.0260(8) 0.0015(6) 0.0083(7) 0.0001(6)
C21 0.0390(10) 0.0323(9) 0.0392(10) 0.0036(8) 0.0141(8) 0.0037(7)
C22 0.0573(12) 0.0422(11) 0.0501(12) 0.0003(9) 0.0248(10) 0.0147(9)
C23 0.0775(14) 0.0401(11) 0.0315(10) -0.0056(8) 0.0175(10) 0.0114(10)
C24 0.0652(13) 0.0331(10) 0.0272(9) -0.0027(7) 0.0036(8) 0.0022(8)
C25 0.0440(10) 0.0236(8) 0.0259(8) 0.0009(6) 0.0042(7) 0.0012(7)
C26 0.0396(9) 0.0395(10) 0.0295(9) -0.0025(7) -0.0032(7) 0.0028(8)
C27 0.0581(12) 0.0527(12) 0.0404(11) 0.0011(9) -0.0086(9) 0.0139(10)
C28 0.0419(12) 0.0675(15) 0.0599(14) 0.0100(11) -0.0008(10) -0.0076(10)
C29 0.0328(10) 0.0604(12) 0.0563(13) 0.0001(10) 0.0075(9) 0.0062(9)
C30 0.0601(15) 0.089(2) 0.092(2) 0.0276(16) -0.0177(14) -0.0006(14)
C31 0.0519(15) 0.108(2) 0.126(3) 0.026(2) 0.0062(16) -0.0211(16)
N1 0.0299(7) 0.0218(6) 0.0213(6) -0.0001(5) 0.0019(5) 0.0008(5)
N2 0.0303(7) 0.0220(6) 0.0224(6) 0.0013(5) 0.0032(5) 0.0004(5)
N3 0.0599(10) 0.0206(7) 0.0413(8) 0.0002(6) 0.0117(7) -0.0003(7)
Zn1 0.03211(15) 0.01811(15) 0.02370(14) 0.00050(7) 0.00337(9) 0.00017(7)

loop_
_atom_type_symbol
_atom_type_description
_atom_type_scat_dispersion_real
_atom_type_scat_dispersion_imag
_atom_type_scat_source
C C 0.0181 0.0091 'International Tables Vol C Tables 4.2.6.8 and 6.1.1.4'
H H 0.0000 0.0000 'International Tables Vol C Tables 4.2.6.8 and 6.1.1.4'
N N 0.0311 0.0180 'International Tables Vol C Tables 4.2.6.8 and 6.1.1.4'
Zn Zn -1.5491 0.6778 'International Tables Vol C Tables 4.2.6.8 and 6.1.1.4'

loop_
_geom_angle_atom_site_label_1
_geom_angle_atom_site_label_2
_geom_angle_atom_site_label_3
_geom_angle
N1 C1 C2 123.81(14)
N1 C1 C5 119.50(14)
C2 C1 C5 116.69(14)
C3 C2 C1 129.42(16)
C3 C2 H2 115.3
C1 C2 H2 115.3
N2 C3 C2 123.91(14)
N2 C3 C4 118.52(14)
C2 C3 C4 117.57(14)
C3 C4 H4A 109.5
C3 C4 H4B 109.5
H4A C4 H4B 109.5
C3 C4 H4C 109.5
H4A C4 H4C 109.5
H4B C4 H4C 109.5
C1 C5 H5A 109.5
C1 C5 H5B 109.5
H5A C5 H5B 109.5
C1 C5 H5C 109.5
H5A C5 H5C 109.5
H5B C5 H5C 109.5
N3 C6 H6A 109.5
N3 C6 H6B 109.5
H6A C6 H6B 109.5
N3 C6 H6C 109.5
H6A C6 H6C 109.5
H6B C6 H6C 109.5
N3 C7 H7A 109.5
N3 C7 H7B 109.5
H7A C7 H7B 109.5
N3 C7 H7C 109.5
H7A C7 H7C 109.5
H7B C7 H7C 109.5
C13 C8 C9 121.36(15)
C13 C8 N1 119.36(14)
C9 C8 N1 118.96(14)
C10 C9 C8 118.19(16)
C10 C9 C17 120.81(16)
C8 C9 C17 120.88(14)
C11 C10 C9 121.05(18)
C11 C10 H10 119.5
C9 C10 H10 119.5
C10 C11 C12 120.15(17)
C10 C11 H11 119.9
C12 C11 H11 119.9
C11 C12 C13 121.27(17)
C11 C12 H12 119.4
C13 C12 H12 119.4
C12 C13 C8 117.93(17)
C12 C13 C14 121.15(16)
C8 C13 C14 120.92(16)
C15 C14 C13 111.11(17)
C15 C14 C16 109.82(18)
C13 C14 C16 113.42(18)
C15 C14 H14 107.4
C13 C14 H14 107.4
C16 C14 H14 107.4
C14 C15 H15A 109.5
C14 C15 H15B 109.5
H15A C15 H15B 109.5
C14 C15 H15C 109.5
H15A C15 H15C 109.5
H15B C15 H15C 109.5
C14 C16 H16A 109.5
C14 C16 H16B 109.5
H16A C16 H16B 109.5
C14 C16 H16C 109.5
H16A C16 H16C 109.5
H16B C16 H16C 109.5
C9 C17 C19 113.19(15)
C9 C17 C18 109.70(16)
C19 C17 C18 111.05(16)
C9 C17 H17 107.6
C19 C17 H17 107.6
C18 C17 H17 107.6
C17 C18 H18A 109.5
C17 C18 H18B 109.5
H18A C18 H18B 109.5
C17 C18 H18C 109.5
H18A C18 H18C 109.5
H18B C18 H18C 109.5
C17 C19 H19A 109.5
C17 C19 H19B 109.5
H19A C19 H19B 109.5
C17 C19 H19C 109.5
H19A C19 H19C 109.5
H19B C19 H19C 109.5
C21 C20 C25 121.51(15)
C21 C20 N2 119.58(15)
C25 C20 N2 118.61(14)
C22 C21 C20 117.58(18)
C22 C21 C29 120.86(17)
C20 C21 C29 121.55(17)
C23 C22 C21 121.54(18)
C23 C22 H22 119.2
C21 C22 H22 119.2
C24 C23 C22 120.11(17)
C24 C23 H23 119.9
C22 C23 H23 119.9
C23 C24 C25 120.96(19)
C23 C24 H24 119.5
C25 C24 H24 119.5
C24 C25 C20 118.26(17)
C24 C25 C26 120.60(16)
C20 C25 C26 121.08(14)
C25 C26 C28 110.39(16)
C25 C26 C27 112.89(15)
C28 C26 C27 110.80(17)
C25 C26 H26 107.5
C28 C26 H26 107.5
C27 C26 H26 107.5
C26 C27 H27A 109.5
C26 C27 H27B 109.5
H27A C27 H27B 109.5
C26 C27 H27C 109.5
H27A C27 H27C 109.5
H27B C27 H27C 109.5
C26 C28 H28A 109.5
C26 C28 H28B 109.5
H28A C28 H28B 109.5
C26 C28 H28C 109.5
H28A C28 H28C 109.5
H28B C28 H28C 109.5
C21 C29 C30 111.56(19)
C21 C29 C31 112.5(2)
C30 C29 C31 109.8(2)
C21 C29 H29 107.6
C30 C29 H29 107.6
C31 C29 H29 107.6
C29 C30 H30A 109.5
C29 C30 H30B 109.5
H30A C30 H30B 109.5
C29 C30 H30C 109.5
H30A C30 H30C 109.5
H30B C30 H30C 109.5
C29 C31 H31A 109.5
C29 C31 H31B 109.5
H31A C31 H31B 109.5
C29 C31 H31C 109.5
H31A C31 H31C 109.5
H31B C31 H31C 109.5
C1 N1 C8 120.74(13)
C1 N1 Zn1 122.22(11)
C8 N1 Zn1 116.74(10)
C3 N2 C20 120.97(13)
C3 N2 Zn1 122.32(11)
C20 N2 Zn1 116.64(10)
C6 N3 C7 111.50(15)
C6 N3 Zn1 123.11(12)
C7 N3 Zn1 123.48(12)
N3 Zn1 N2 131.12(6)
N3 Zn1 N1 130.54(6)
N2 Zn1 N1 98.31(6)

loop_
_geom_bond_atom_site_label_1
_geom_bond_atom_site_label_2
_geom_bond_distance
C1 N1 1.330(2)
C1 C2 1.402(2)
C1 C5 1.508(2)
C2 C3 1.400(2)
C2 H2 0.9500
C3 N2 1.329(2)
C3 C4 1.510(2)
C4 H4A 0.9800
C4 H4B 0.9800
C4 H4C 0.9800
C5 H5A 0.9800
C5 H5B 0.9800
C5 H5C 0.9800
C6 N3 1.437(2)
C6 H6A 0.9800
C6 H6B 0.9800
C6 H6C 0.9800
C7 N3 1.440(2)
C7 H7A 0.9800
C7 H7B 0.9800
C7 H7C 0.9800
C8 C13 1.403(2)
C8 C9 1.406(2)
C8 N1 1.434(2)
C9 C10 1.396(2)
C9 C17 1.515(2)
C10 C11 1.377(3)
C10 H10 0.9500
C11 C12 1.379(3)
C11 H11 0.9500
C12 C13 1.397(3)
C12 H12 0.9500
C13 C14 1.521(3)
C14 C15 1.517(3)
C14 C16 1.527(3)
C14 H14 1.0000
C15 H15A 0.9800
C15 H15B 0.9800
C15 H15C 0.9800
C16 H16A 0.9800
C16 H16B 0.9800
C16 H16C 0.9800
C17 C19 1.532(2)
C17 C18 1.533(3)
C17 H17 1.0000
C18 H18A 0.9800
C18 H18B 0.9800
C18 H18C 0.9800
C19 H19A 0.9800
C19 H19B 0.9800
C19 H19C 0.9800
C20 C21 1.401(2)
C20 C25 1.404(2)
C20 N2 1.435(2)
C21 C22 1.400(3)
C21 C29 1.519(3)
C22 C23 1.375(3)
C22 H22 0.9500
C23 C24 1.375(3)
C23 H23 0.9500
C24 C25 1.396(2)
C24 H24 0.9500
C25 C26 1.513(2)
C26 C28 1.526(3)
C26 C27 1.532(2)
C26 H26 1.0000
C27 H27A 0.9800
C27 H27B 0.9800
C27 H27C 0.9800
C28 H28A 0.9800
C28 H28B 0.9800
C28 H28C 0.9800
C29 C30 1.521(3)
C29 C31 1.523(3)
C29 H29 1.0000
C30 H30A 0.9800
C30 H30B 0.9800
C30 H30C 0.9800
C31 H31A 0.9800
C31 H31B 0.9800
C31 H31C 0.9800
N1 Zn1 1.9380(12)
N2 Zn1 1.9350(12)
N3 Zn1 1.8385(15)
